data_2242779
loop_
_publ_author_name
'Brugman, Sander J. T.'
'Engwerda, Anthonius H. J.'
'Kalkman, Emma'
'de Ronde, Erik'
'Tinnemans, Paul'
'Vlieg, Elias'

_publ_section_title
;
 The crystal structures of four dimethoxybenzaldehyde isomers
;
_journal_issue 1
_journal_name_full 'Acta Crystallographica Section E'
_journal_page_first 38
_journal_page_last 42
_journal_paper_doi 10.1107/S2056989018017152
_journal_volume 75
_journal_year 2019
_chemical_formula_iupac 'C9 H10 O3'
_chemical_formula_moiety 'C9 H10 O3'
_chemical_formula_sum 'C9 H10 O3'
_chemical_formula_weight 166.17
_chemical_melting_point 319
_chemical_name_systematic 3,5-Dimethoxybenzaldehyde
_space_group_crystal_system monoclinic
_space_group_IT_number 14
_space_group_name_Hall '-P 2ybc'
_space_group_name_H-M_alt 'P 1 21/c 1'
_symmetry_space_group_name_Hall '-P 2ybc'
_symmetry_space_group_name_H-M 'P 1 21/c 1'
_atom_sites_solution_hydrogens geom
_atom_sites_solution_primary direct
_atom_sites_solution_secondary difmap
_audit_creation_method SHELXL-2016/6
_cell_angle_alpha 90
_cell_angle_beta 118.642(2)
_cell_angle_gamma 90
_cell_formula_units_Z 8
_cell_length_a 11.7602(5)
_cell_length_b 13.8957(6)
_cell_length_c 11.4352(5)
_cell_measurement_reflns_used 9794
_cell_measurement_temperature 150(2)
_cell_measurement_theta_max 36.4
_cell_measurement_theta_min 2.5
_cell_volume 1640.03(13)
_computing_cell_refinement
;
PEAKREF (Schreurs, 2013)
;
_computing_data_collection
;
APEX3 (Bruker, 2012)
;
_computing_data_reduction
;
SAINT (Bruker, 2012)
;
_computing_molecular_graphics
;
PLATON (Spek, 2009), <i>ShelXLe</i> (H\"ubschle <i>et al.</i>,
2011)
;
_computing_structure_refinement
;
<i>SHELXL2016/6</i> (Sheldrick, 2015b)
;
_computing_structure_solution
;
<i>SHELXT2014/4</i> (Sheldrick, 2015a)
;
_diffrn_ambient_temperature 150(2)
_diffrn_detector_area_resol_mean 10.4
_diffrn_measured_fraction_theta_full 0.999
_diffrn_measured_fraction_theta_max 0.984
_diffrn_measurement_device 'Bruker D8 Quest APEX3'
_diffrn_measurement_method '\f and \w scans'
_diffrn_radiation_monochromator graphite
_diffrn_radiation_type MoK\a
_diffrn_radiation_wavelength 0.71073
_diffrn_reflns_av_R_equivalents 0.0303
_diffrn_reflns_av_unetI/netI 0.0205
_diffrn_reflns_limit_h_max 19
_diffrn_reflns_limit_h_min -19
_diffrn_reflns_limit_k_max 22
_diffrn_reflns_limit_k_min -23
_diffrn_reflns_limit_l_max 19
_diffrn_reflns_limit_l_min -19
_diffrn_reflns_number 53075
_diffrn_reflns_theta_full 25.242
_diffrn_reflns_theta_max 36.447
_diffrn_reflns_theta_min 2.458
_diffrn_source 'sealed tube'
_exptl_absorpt_coefficient_mu 0.101
_exptl_absorpt_correction_T_max 0.7471
_exptl_absorpt_correction_T_min 0.7027
_exptl_absorpt_correction_type multi-scan
_exptl_absorpt_process_details
;
(SADABS; Krause et al., 2015)
;
_exptl_crystal_colour colourless
_exptl_crystal_density_diffrn 1.346
_exptl_crystal_description block
_exptl_crystal_F_000 704
_exptl_crystal_size_max 0.496
_exptl_crystal_size_mid 0.428
_exptl_crystal_size_min 0.396
_refine_diff_density_max 0.479
_refine_diff_density_min -0.255
_refine_ls_extinction_method none
_refine_ls_goodness_of_fit_ref 1.049
_refine_ls_hydrogen_treatment constr
_refine_ls_matrix_type full
_refine_ls_number_parameters 222
_refine_ls_number_reflns 7976
_refine_ls_number_restraints 0
_refine_ls_restrained_S_all 1.049
_refine_ls_R_factor_all 0.0531
_refine_ls_R_factor_gt 0.0420
_refine_ls_shift/su_max 0.001
_refine_ls_shift/su_mean 0.000
_refine_ls_structure_factor_coef Fsqd
_refine_ls_weighting_details 'w=1/[\s^2^(Fo^2^)+(0.0699P)^2^+0.3147P] where P=(Fo^2^+2Fc^2^)/3'
_refine_ls_weighting_scheme calc
_refine_ls_wR_factor_gt 0.1160
_refine_ls_wR_factor_ref 0.1255
_reflns_number_gt 6730
_reflns_number_total 7976
_reflns_threshold_expression 'I > 2\s(I)'
_cod_data_source_file zp2031sup1.cif
_cod_data_source_block 3,5DMBz
_cod_database_code 2242779
_shelx_space_group_comment
;
The symmetry employed for this shelxl refinement is uniquely defined
by the following loop, which should always be used as a source of
symmetry information in preference to the above space-group names.
They are only intended as comments.
;
_shelx_estimated_absorpt_t_min 0.906
_shelx_estimated_absorpt_t_max 0.906

loop_
_space_group_symop_operation_xyz
'x, y, z'
'-x, y+1/2, -z+1/2'
'-x, -y, -z'
'x, -y-1/2, z-1/2'

loop_
_atom_site_type_symbol
_atom_site_label
_atom_site_fract_x
_atom_site_fract_y
_atom_site_fract_z
_atom_site_U_iso_or_equiv
_atom_site_adp_type
_atom_site_calc_flag
_atom_site_occupancy
O O01 0.10858(7) 0.50152(5) 0.16802(7) 0.02241(12) Uani d 1
O O02 -0.14028(7) 0.31769(5) 0.35652(7) 0.02335(13) Uani d 1
O O03 -0.07159(7) 0.74381(5) 0.32465(7) 0.02290(13) Uani d 1
O O04 0.38859(7) 0.67098(5) 0.07120(6) 0.02131(12) Uani d 1
O O05 0.56249(7) 0.91448(4) 0.40230(6) 0.02143(12) Uani d 1
O O06 0.64980(9) 0.48884(5) 0.50429(8) 0.03135(16) Uani d 1
C C07 0.01767(7) 0.62606(5) 0.24757(8) 0.01641(12) Uani d 1
H H07 0.055272 0.676140 0.220862 0.020 Uiso calc 1
C C08 -0.11303(7) 0.57541(5) 0.34891(7) 0.01585(12) Uani d 1
H H08 -0.163797 0.590389 0.390752 0.019 Uiso calc 1
C C09 0.03688(7) 0.53026(6) 0.22608(8) 0.01607(12) Uani d 1
C C10 0.46028(7) 0.69980(6) 0.20008(8) 0.01623(12) Uani d 1
C C11 -0.09212(7) 0.47970(5) 0.32589(7) 0.01525(12) Uani d 1
C C12 -0.05762(7) 0.64810(5) 0.30898(8) 0.01594(12) Uani d 1
C C13 0.60966(8) 0.74637(6) 0.47010(8) 0.01768(13) Uani d 1
H H13 0.659966 0.761890 0.561868 0.021 Uiso calc 1
C C14 -0.01837(8) 0.45589(6) 0.26492(8) 0.01680(12) Uani d 1
H H14 -0.005616 0.390505 0.249828 0.020 Uiso calc 1
C C15 0.55203(7) 0.81845(5) 0.37503(7) 0.01604(12) Uani d 1
C C16 0.47689(7) 0.79570(6) 0.23988(7) 0.01637(12) Uani d 1
H H16 0.437535 0.845382 0.175813 0.020 Uiso calc 1
C C17 0.65223(10) 0.57391(7) 0.52876(9) 0.02399(16) Uani d 1
H H17 0.696151 0.592882 0.619685 0.029 Uiso calc 1
C C18 0.51868(8) 0.62611(6) 0.29356(8) 0.01800(13) Uani d 1
H H18 0.508552 0.560727 0.266097 0.022 Uiso calc 1
C C19 0.59175(8) 0.65038(6) 0.42732(8) 0.01768(13) Uani d 1
C C20 -0.14979(8) 0.40334(6) 0.37109(8) 0.01879(13) Uani d 1
H H20 -0.197577 0.422663 0.414534 0.023 Uiso calc 1
C C21 -0.14813(10) 0.76918(6) 0.38642(10) 0.02406(16) Uani d 1
H H21A -0.235885 0.743391 0.333753 0.036 Uiso calc 1
H H21B -0.152196 0.839410 0.391306 0.036 Uiso calc 1
H H21C -0.108775 0.742127 0.476544 0.036 Uiso calc 1
C C22 0.30925(9) 0.74150(7) -0.02458(8) 0.02306(15) Uani d 1
H H22A 0.251864 0.771607 0.004783 0.035 Uiso calc 1
H H22B 0.257053 0.710378 -0.111097 0.035 Uiso calc 1
H H22C 0.364524 0.790773 -0.032972 0.035 Uiso calc 1
C C23 0.64453(9) 0.94220(6) 0.53742(8) 0.02092(14) Uani d 1
H H23A 0.611474 0.914527 0.594092 0.031 Uiso calc 1
H H23B 0.645839 1.012531 0.544393 0.031 Uiso calc 1
H H23C 0.732586 0.918592 0.566549 0.031 Uiso calc 1
C C24 0.17317(10) 0.57404(7) 0.13303(11) 0.02795(19) Uani d 1
H H24A 0.108750 0.616172 0.064624 0.042 Uiso calc 1
H H24B 0.226038 0.543502 0.098340 0.042 Uiso calc 1
H H24C 0.228988 0.612158 0.212125 0.042 Uiso calc 1

loop_
_atom_site_aniso_label
_atom_site_aniso_U_11
_atom_site_aniso_U_22
_atom_site_aniso_U_33
_atom_site_aniso_U_12
_atom_site_aniso_U_13
_atom_site_aniso_U_23
O01 0.0291(3) 0.0174(3) 0.0313(3) -0.0012(2) 0.0229(3) -0.0018(2)
O02 0.0322(3) 0.0155(3) 0.0262(3) -0.0037(2) 0.0170(3) -0.0008(2)
O03 0.0310(3) 0.0124(2) 0.0347(3) 0.0003(2) 0.0233(3) -0.0003(2)
O04 0.0257(3) 0.0174(3) 0.0159(2) 0.0009(2) 0.0060(2) -0.00314(19)
O05 0.0276(3) 0.0133(2) 0.0164(2) 0.0012(2) 0.0050(2) -0.00162(18)
O06 0.0421(4) 0.0170(3) 0.0329(4) 0.0070(3) 0.0164(3) 0.0048(3)
C07 0.0178(3) 0.0140(3) 0.0191(3) -0.0010(2) 0.0103(2) 0.0003(2)
C08 0.0182(3) 0.0144(3) 0.0166(3) -0.0007(2) 0.0097(2) 0.0002(2)
C09 0.0173(3) 0.0151(3) 0.0179(3) -0.0006(2) 0.0101(2) -0.0004(2)
C10 0.0170(3) 0.0156(3) 0.0160(3) 0.0003(2) 0.0078(2) -0.0015(2)
C11 0.0176(3) 0.0138(3) 0.0148(3) -0.0011(2) 0.0081(2) 0.0007(2)
C12 0.0181(3) 0.0128(3) 0.0179(3) -0.0005(2) 0.0094(2) -0.0001(2)
C13 0.0202(3) 0.0162(3) 0.0158(3) 0.0023(2) 0.0079(2) 0.0009(2)
C14 0.0201(3) 0.0138(3) 0.0185(3) -0.0007(2) 0.0109(2) -0.0001(2)
C15 0.0174(3) 0.0137(3) 0.0163(3) 0.0012(2) 0.0075(2) -0.0006(2)
C16 0.0180(3) 0.0144(3) 0.0154(3) 0.0011(2) 0.0070(2) -0.0005(2)
C17 0.0305(4) 0.0185(3) 0.0221(3) 0.0059(3) 0.0119(3) 0.0045(3)
C18 0.0210(3) 0.0144(3) 0.0193(3) 0.0011(2) 0.0102(3) -0.0002(2)
C19 0.0206(3) 0.0148(3) 0.0183(3) 0.0027(2) 0.0098(3) 0.0019(2)
C20 0.0232(3) 0.0161(3) 0.0197(3) -0.0030(2) 0.0125(3) 0.0002(2)
C21 0.0301(4) 0.0173(3) 0.0324(4) 0.0023(3) 0.0212(4) -0.0013(3)
C22 0.0249(4) 0.0231(4) 0.0165(3) 0.0040(3) 0.0062(3) -0.0012(3)
C23 0.0248(3) 0.0175(3) 0.0170(3) -0.0018(3) 0.0072(3) -0.0029(2)
C24 0.0334(4) 0.0236(4) 0.0400(5) -0.0051(3) 0.0281(4) -0.0032(4)

loop_
_atom_type_symbol
_atom_type_description
_atom_type_scat_dispersion_real
_atom_type_scat_dispersion_imag
_atom_type_scat_source
C C 0.0033 0.0016 'International Tables Vol C Tables 4.2.6.8 and 6.1.1.4'
H H 0.0000 0.0000 'International Tables Vol C Tables 4.2.6.8 and 6.1.1.4'
O O 0.0106 0.0060 'International Tables Vol C Tables 4.2.6.8 and 6.1.1.4'

loop_
_geom_angle_atom_site_label_1
_geom_angle_atom_site_label_2
_geom_angle_atom_site_label_3
_geom_angle
C09 O01 C24 117.83(7)
C12 O03 C21 116.74(7)
C10 O04 C22 117.72(7)
C15 O05 C23 116.88(6)
C09 C07 C12 119.48(7)
C09 C07 H07 120.3
C12 C07 H07 120.3
C12 C08 C11 118.39(7)
C12 C08 H08 120.8
C11 C08 H08 120.8
O01 C09 C07 123.95(7)
O01 C09 C14 115.37(7)
C07 C09 C14 120.68(7)
O04 C10 C16 123.58(7)
O04 C10 C18 115.74(7)
C16 C10 C18 120.68(7)
C14 C11 C08 121.94(7)
C14 C11 C20 120.39(7)
C08 C11 C20 117.66(7)
O03 C12 C08 124.06(7)
O03 C12 C07 115.08(7)
C08 C12 C07 120.86(7)
C15 C13 C19 118.47(7)
C15 C13 H13 120.8
C19 C13 H13 120.8
C11 C14 C09 118.66(7)
C11 C14 H14 120.7
C09 C14 H14 120.7
O05 C15 C13 124.69(7)
O05 C15 C16 114.44(7)
C13 C15 C16 120.86(7)
C10 C16 C15 119.52(7)
C10 C16 H16 120.2
C15 C16 H16 120.2
O06 C17 C19 124.76(9)
O06 C17 H17 117.6
C19 C17 H17 117.6
C19 C18 C10 118.77(7)
C19 C18 H18 120.6
C10 C18 H18 120.6
C18 C19 C13 121.69(7)
C18 C19 C17 119.99(7)
C13 C19 C17 118.32(7)
O02 C20 C11 124.56(8)
O02 C20 H20 117.7
C11 C20 H20 117.7
O03 C21 H21A 109.5
O03 C21 H21B 109.5
H21A C21 H21B 109.5
O03 C21 H21C 109.5
H21A C21 H21C 109.5
H21B C21 H21C 109.5
O04 C22 H22A 109.5
O04 C22 H22B 109.5
H22A C22 H22B 109.5
O04 C22 H22C 109.5
H22A C22 H22C 109.5
H22B C22 H22C 109.5
O05 C23 H23A 109.5
O05 C23 H23B 109.5
H23A C23 H23B 109.5
O05 C23 H23C 109.5
H23A C23 H23C 109.5
H23B C23 H23C 109.5
O01 C24 H24A 109.5
O01 C24 H24B 109.5
H24A C24 H24B 109.5
O01 C24 H24C 109.5
H24A C24 H24C 109.5
H24B C24 H24C 109.5

loop_
_geom_bond_atom_site_label_1
_geom_bond_atom_site_label_2
_geom_bond_distance
O01 C09 1.3594(10)
O01 C24 1.4297(11)
O02 C20 1.2144(10)
O03 C12 1.3624(10)
O03 C21 1.4292(11)
O04 C10 1.3609(10)
O04 C22 1.4321(11)
O05 C15 1.3623(9)
O05 C23 1.4275(10)
O06 C17 1.2120(12)
C07 C09 1.3918(11)
C07 C12 1.4025(11)
C07 H07 0.9500
C08 C12 1.3923(11)
C08 C11 1.4003(11)
C08 H08 0.9500
C09 C14 1.4014(11)
C10 C16 1.3914(11)
C10 C18 1.3996(11)
C11 C14 1.3884(11)
C11 C20 1.4795(11)
C13 C15 1.3922(11)
C13 C19 1.4014(11)
C13 H13 0.9500
C14 H14 0.9500
C15 C16 1.4000(10)
C16 H16 0.9500
C17 C19 1.4797(12)
C17 H17 0.9500
C18 C19 1.3898(11)
C18 H18 0.9500
C20 H20 0.9500
C21 H21A 0.9800
C21 H21B 0.9800
C21 H21C 0.9800
C22 H22A 0.9800
C22 H22B 0.9800
C22 H22C 0.9800
C23 H23A 0.9800
C23 H23B 0.9800
C23 H23C 0.9800
C24 H24A 0.9800
C24 H24B 0.9800
C24 H24C 0.9800

loop_
_geom_torsion_atom_site_label_1
_geom_torsion_atom_site_label_2
_geom_torsion_atom_site_label_3
_geom_torsion_atom_site_label_4
_geom_torsion
C24 O01 C09 C07 3.19(13)
C24 O01 C09 C14 -176.62(8)
C12 C07 C09 O01 -179.69(7)
C12 C07 C09 C14 0.11(12)
C22 O04 C10 C16 -10.72(12)
C22 O04 C10 C18 169.48(8)
C12 C08 C11 C14 -0.02(11)
C12 C08 C11 C20 178.95(7)
C21 O03 C12 C08 0.13(12)
C21 O03 C12 C07 179.77(8)
C11 C08 C12 O03 179.42(7)
C11 C08 C12 C07 -0.20(11)
C09 C07 C12 O03 -179.50(7)
C09 C07 C12 C08 0.15(12)
C08 C11 C14 C09 0.28(11)
C20 C11 C14 C09 -178.66(7)
O01 C09 C14 C11 179.50(7)
C07 C09 C14 C11 -0.32(12)
C23 O05 C15 C13 3.63(12)
C23 O05 C15 C16 -176.23(7)
C19 C13 C15 O05 -179.27(8)
C19 C13 C15 C16 0.58(12)
O04 C10 C16 C15 179.72(7)
C18 C10 C16 C15 -0.50(12)
O05 C15 C16 C10 179.48(7)
C13 C15 C16 C10 -0.38(12)
O04 C10 C18 C19 -179.06(7)
C16 C10 C18 C19 1.13(12)
C10 C18 C19 C13 -0.93(12)
C10 C18 C19 C17 178.64(8)
C15 C13 C19 C18 0.09(12)
C15 C13 C19 C17 -179.49(8)
O06 C17 C19 C18 4.47(15)
O06 C17 C19 C13 -175.94(10)
C14 C11 C20 O02 -1.69(13)
C08 C11 C20 O02 179.33(8)

_cod_database_fobs_code 2242779
